data_1569258
loop_
_publ_author_name
'Zhang, Wen-Hui'
'Chen, Zi-Yue'
'Liu, Ren-Ming'
'Liu, Xiong-Wei'
'Pan, Bo-Wen'
'Zhou, Jian'
'Zhou, Ying'
'Tian, You-Ping'
'Liu, Xiong-Li'

_publ_section_title
;
 Trimethylindolenines as C--N synthons for the assembly of
 spiro[oxindole-thioxoimidazolidine-indoline] hybrids in formal [3+2]
 cycloadditions
;
_journal_issue 26
_journal_name_full 'New Journal of Chemistry'
_journal_page_first 12296
_journal_page_last 12303
_journal_paper_doi 10.1039/D3NJ00901G
_journal_volume 47
_journal_year 2023
_chemical_formula_moiety 'C21 H20 F N3 O S'
_chemical_formula_sum 'C21 H20 F N3 O S'
_chemical_formula_weight 381.46
_space_group_crystal_system orthorhombic
_space_group_IT_number 61
_space_group_name_Hall '-P 2ac 2ab'
_space_group_name_H-M_alt 'P b c a'
_atom_sites_solution_hydrogens geom
_atom_sites_solution_primary dual
_audit_creation_date 2022-10-09
_audit_creation_method
;
Olex2 1.5-beta
(compiled 2021.12.09 svn.r5202d8cf for OlexSys, GUI svn.r6439)
;
_audit_update_record
;
2022-12-28 deposited with the CCDC.	2023-05-31 downloaded from the CCDC.
;
_cell_angle_alpha 90
_cell_angle_beta 90
_cell_angle_gamma 90
_cell_formula_units_Z 8
_cell_length_a 8.0518(2)
_cell_length_b 17.6500(4)
_cell_length_c 26.8891(6)
_cell_measurement_reflns_used 9289
_cell_measurement_temperature 150.00(10)
_cell_measurement_theta_max 73.3810
_cell_measurement_theta_min 2.4870
_cell_volume 3821.32(15)
_computing_cell_refinement 'CrysAlisPro 1.171.38.43f (Rigaku OD, 2015)'
_computing_data_collection 'CrysAlisPro 1.171.38.43f (Rigaku OD, 2015)'
_computing_data_reduction 'CrysAlisPro 1.171.38.43f (Rigaku OD, 2015)'
_computing_molecular_graphics 'Olex2 1.5-beta (Dolomanov et al., 2009)'
_computing_publication_material 'Olex2 1.5-beta (Dolomanov et al., 2009)'
_computing_structure_refinement 'SHELXL 2017/1 (Sheldrick, 2015)'
_computing_structure_solution 'SHELXT 2014/5 (Sheldrick, 2014)'
_diffrn_ambient_environment N~2~
_diffrn_ambient_temperature 150.00(10)
_diffrn_detector 'CCD plate'
_diffrn_detector_area_resol_mean 5.2684
_diffrn_detector_type AtlasS2
_diffrn_measured_fraction_theta_full 1.000
_diffrn_measured_fraction_theta_max 0.991
_diffrn_measurement_details
;
List of Runs (angles in degrees, time in seconds):

  # Type    Start    End  Width  t~exp~   \w     \q     \k     \f   Frames
#--------------------------------------------------------------------------
  1  \w    -82.00  39.00   1.00    1.00    --  -40.73  19.00 -60.00  121
  2  \w     23.00  97.00   1.00    1.00    --   40.73-125.00-120.00   74
  3  \w     94.00 178.00   1.00    1.06    --  106.95 125.00-150.00   84
  4  \w     34.00 121.00   1.00    1.06    --  106.95-125.00-180.00   87
  5  \w     74.00 178.00   1.00    1.06    --  106.95  77.00  60.00  104
  6  \w     98.00 178.00   1.00    1.06    --  106.95  84.00 -67.00   80
  7  \w     31.00 135.00   1.00    1.06    --  106.95 -30.00 -90.00  104
  8  \w     94.00 178.00   1.00    1.06    --  106.95 125.00  60.00   84
  9  \w     79.00 137.00   1.00    1.06    --  106.95  30.00 -60.00   58
;
_diffrn_measurement_device 'four-circle diffractometer'
_diffrn_measurement_device_type 'SuperNova, Dual, Cu at zero, AtlasS2'
_diffrn_measurement_method '\w scans'
_diffrn_orient_matrix_type 'CrysAlisPro convention (1999,Acta A55,543-557)'
_diffrn_orient_matrix_UB_11 0.1013600000
_diffrn_orient_matrix_UB_12 0.0695028000
_diffrn_orient_matrix_UB_13 -0.0166854000
_diffrn_orient_matrix_UB_21 0.1339335000
_diffrn_orient_matrix_UB_22 -0.0188543000
_diffrn_orient_matrix_UB_23 0.0390094000
_diffrn_orient_matrix_UB_31 0.0918208000
_diffrn_orient_matrix_UB_32 -0.0492359000
_diffrn_orient_matrix_UB_33 -0.0385064000
_diffrn_radiation_monochromator mirror
_diffrn_radiation_probe x-ray
_diffrn_radiation_type 'Cu K\a'
_diffrn_radiation_wavelength 1.54178
_diffrn_reflns_av_R_equivalents 0.0466
_diffrn_reflns_av_unetI/netI 0.0288
_diffrn_reflns_Laue_measured_fraction_full 1.000
_diffrn_reflns_Laue_measured_fraction_max 0.991
_diffrn_reflns_limit_h_max 9
_diffrn_reflns_limit_h_min -9
_diffrn_reflns_limit_k_max 16
_diffrn_reflns_limit_k_min -21
_diffrn_reflns_limit_l_max 31
_diffrn_reflns_limit_l_min -33
_diffrn_reflns_number 17499
_diffrn_reflns_point_group_measured_fraction_full 1.000
_diffrn_reflns_point_group_measured_fraction_max 0.991
_diffrn_reflns_theta_full 67.679
_diffrn_reflns_theta_max 73.576
_diffrn_reflns_theta_min 3.287
_diffrn_source 'micro-focus sealed X-ray tube'
_diffrn_source_type 'SuperNova (Cu) X-ray Source'
_exptl_absorpt_coefficient_mu 1.715
_exptl_absorpt_correction_T_max 1.00000
_exptl_absorpt_correction_T_min 0.54086
_exptl_absorpt_correction_type multi-scan
_exptl_absorpt_process_details
;
CrysAlisPro 1.171.38.43f (Rigaku Oxford Diffraction, 2015)
Empirical absorption correction using spherical harmonics,
 implemented in SCALE3 ABSPACK scaling algorithm.
;
_exptl_crystal_colour 'light yellow'
_exptl_crystal_density_diffrn 1.326
_exptl_crystal_description block
_exptl_crystal_F_000 1600
_exptl_crystal_size_max 0.15
_exptl_crystal_size_mid 0.13
_exptl_crystal_size_min 0.12
_refine_diff_density_max 0.476
_refine_diff_density_min -0.530
_refine_diff_density_rms 0.065
_refine_ls_extinction_method none
_refine_ls_goodness_of_fit_ref 1.036
_refine_ls_hydrogen_treatment constr
_refine_ls_matrix_type full
_refine_ls_number_parameters 248
_refine_ls_number_reflns 3807
_refine_ls_number_restraints 0
_refine_ls_restrained_S_all 1.036
_refine_ls_R_factor_all 0.0542
_refine_ls_R_factor_gt 0.0512
_refine_ls_shift/su_max 0.000
_refine_ls_shift/su_mean 0.000
_refine_ls_structure_factor_coef Fsqd
_refine_ls_weighting_details 'w=1/[\s^2^(Fo^2^)+(0.0930P)^2^+1.5625P] where P=(Fo^2^+2Fc^2^)/3'
_refine_ls_weighting_scheme calc
_refine_ls_wR_factor_gt 0.1384
_refine_ls_wR_factor_ref 0.1418
_reflns_Friedel_coverage 0.000
_reflns_number_gt 3497
_reflns_number_total 3807
_reflns_threshold_expression 'I > 2\s(I)'
_cod_data_source_file d3nj00901g2.cif
_cod_data_source_block 9
_cod_depositor_comments 'Adding full bibliography for 1569258.cif.'
_cod_database_code 1569258
_shelx_shelxl_version_number 2017/1
_shelx_space_group_comment
;
The symmetry employed for this shelxl refinement is uniquely defined
by the following loop, which should always be used as a source of
symmetry information in preference to the above space-group names.
They are only intended as comments.
;
_olex2_refinement_description
;
1. Fixed Uiso
 At 1.2 times of:
  All C(H) groups, All N(H) groups
 At 1.5 times of:
  All C(H,H,H) groups
2.a Aromatic/amide H refined with riding coordinates:
 N2(H2), C2(H2A), C3(H3), C4(H4), C5(H5), C12(H12), C14(H14), C15(H15)
2.b Idealised Me refined as rotating group:
 C17(H17A,H17B,H17C), C18(H18A,H18B,H18C), C19(H19A,H19B,H19C), C20(H20A,H20B,
 H20C)
;
_olex2_submission_special_instructions 'No special instructions were received'
_oxdiff_exptl_absorpt_empirical_details
;
Empirical correction (ABSPACK) includes:
- Absorption correction using spherical harmonics
- Frame scaling
;
_oxdiff_exptl_absorpt_empirical_full_max 1.458
_oxdiff_exptl_absorpt_empirical_full_min 0.646

loop_
_space_group_symop_operation_xyz
'x, y, z'
'-x+1/2, -y, z+1/2'
'-x, y+1/2, -z+1/2'
'x+1/2, -y+1/2, -z'
'-x, -y, -z'
'x-1/2, y, -z-1/2'
'x, -y-1/2, z-1/2'
'-x-1/2, y-1/2, z'

loop_
_atom_site_label
_atom_site_type_symbol
_atom_site_fract_x
_atom_site_fract_y
_atom_site_fract_z
_atom_site_U_iso_or_equiv
_atom_site_adp_type
_atom_site_occupancy
_atom_site_site_symmetry_order
_atom_site_calc_flag
_atom_site_refinement_flags_posn
_atom_site_refinement_flags_adp
_atom_site_refinement_flags_occupancy
_atom_site_disorder_assembly
_atom_site_disorder_group
S1 S 0.29766(6) 0.77962(3) 0.32542(2) 0.03097(17) Uani 1 1 d . . . . .
F1 F 0.19469(14) 0.49401(7) 0.45111(4) 0.0356(3) Uani 1 1 d . . . . .
O1 O 0.7473(2) 0.56563(8) 0.25117(5) 0.0373(4) Uani 1 1 d . . . . .
N1 N 0.58048(18) 0.72015(7) 0.36339(5) 0.0195(3) Uani 1 1 d . . . . .
N2 N 0.47172(19) 0.65302(8) 0.30396(5) 0.0220(3) Uani 1 1 d . . . . .
H2 H 0.420338 0.643832 0.275709 0.026 Uiso 1 1 calc R U . . .
N3 N 0.6806(2) 0.47708(8) 0.30982(6) 0.0274(3) Uani 1 1 d . . . . .
C1 C 0.7672(2) 0.73228(10) 0.42558(6) 0.0214(3) Uani 1 1 d . . . . .
C2 C 0.8426(2) 0.76786(11) 0.46559(7) 0.0289(4) Uani 1 1 d . . . . .
H2A H 0.933795 0.744844 0.482153 0.035 Uiso 1 1 calc R U . . .
C3 C 0.7821(3) 0.83824(12) 0.48114(7) 0.0336(4) Uani 1 1 d . . . . .
H3 H 0.833898 0.863480 0.508220 0.040 Uiso 1 1 calc R U . . .
C4 C 0.6481(3) 0.87159(10) 0.45765(7) 0.0305(4) Uani 1 1 d . . . . .
H4 H 0.608307 0.919124 0.469183 0.037 Uiso 1 1 calc R U . . .
C5 C 0.5700(2) 0.83686(9) 0.41739(6) 0.0258(4) Uani 1 1 d . . . . .
H5 H 0.478363 0.859801 0.401023 0.031 Uiso 1 1 calc R U . . .
C6 C 0.6324(2) 0.76715(9) 0.40226(6) 0.0205(3) Uani 1 1 d . . . . .
C7 C 0.7984(2) 0.65295(9) 0.40448(6) 0.0209(3) Uani 1 1 d . . . . .
C8 C 0.7080(2) 0.66148(9) 0.35295(6) 0.0182(3) Uani 1 1 d . . . . .
C9 C 0.5896(2) 0.60101(9) 0.32750(5) 0.0194(3) Uani 1 1 d . . . . .
C10 C 0.6825(2) 0.54829(10) 0.29049(6) 0.0247(4) Uani 1 1 d . . . . .
C11 C 0.5036(2) 0.54334(9) 0.35995(6) 0.0186(3) Uani 1 1 d . . . . .
C12 C 0.3752(2) 0.55211(9) 0.39344(6) 0.0211(3) Uani 1 1 d . . . . .
H12 H 0.326609 0.600201 0.399758 0.025 Uiso 1 1 calc R U . . .
C13 C 0.3208(2) 0.48713(10) 0.41740(6) 0.0242(4) Uani 1 1 d . . . . .
C14 C 0.3867(2) 0.41660(10) 0.40918(6) 0.0272(4) Uani 1 1 d . . . . .
H14 H 0.347625 0.374132 0.427463 0.033 Uiso 1 1 calc R U . . .
C15 C 0.5118(2) 0.40779(10) 0.37371(7) 0.0283(4) Uani 1 1 d . . . . .
H15 H 0.557574 0.359385 0.366594 0.034 Uiso 1 1 calc R U . . .
C16 C 0.5664(2) 0.47181(9) 0.34938(6) 0.0221(3) Uani 1 1 d . . . . .
C17 C 0.7547(3) 0.41178(12) 0.28516(9) 0.0444(6) Uani 1 1 d . . . . .
H17A H 0.825523 0.384435 0.308741 0.067 Uiso 1 1 calc R U . . .
H17B H 0.821752 0.428969 0.256911 0.067 Uiso 1 1 calc R U . . .
H17C H 0.666627 0.378032 0.273236 0.067 Uiso 1 1 calc R U . . .
C18 C 0.8253(2) 0.69546(10) 0.31398(6) 0.0232(4) Uani 1 1 d . . . . .
H18A H 0.761764 0.709395 0.284274 0.035 Uiso 1 1 calc R U . . .
H18B H 0.910151 0.658042 0.305047 0.035 Uiso 1 1 calc R U . . .
H18C H 0.879076 0.740675 0.327709 0.035 Uiso 1 1 calc R U . . .
C19 C 0.9832(2) 0.63400(11) 0.39933(7) 0.0321(4) Uani 1 1 d . . . . .
H19A H 1.038431 0.673686 0.379945 0.048 Uiso 1 1 calc R U . . .
H19B H 0.995585 0.585221 0.382323 0.048 Uiso 1 1 calc R U . . .
H19C H 1.033700 0.630971 0.432424 0.048 Uiso 1 1 calc R U . . .
C20 C 0.7235(3) 0.59682(11) 0.44198(6) 0.0293(4) Uani 1 1 d . . . . .
H20A H 0.784805 0.599787 0.473397 0.044 Uiso 1 1 calc R U . . .
H20B H 0.731166 0.545273 0.428634 0.044 Uiso 1 1 calc R U . . .
H20C H 0.606634 0.609609 0.447822 0.044 Uiso 1 1 calc R U . . .
C21 C 0.4515(2) 0.71741(9) 0.33123(6) 0.0209(3) Uani 1 1 d . . . . .

loop_
_atom_site_aniso_label
_atom_site_aniso_U_11
_atom_site_aniso_U_22
_atom_site_aniso_U_33
_atom_site_aniso_U_23
_atom_site_aniso_U_13
_atom_site_aniso_U_12
S1 0.0302(3) 0.0293(3) 0.0335(3) 0.00013(17) -0.00936(17) 0.00717(16)
F1 0.0328(6) 0.0394(6) 0.0346(6) 0.0083(5) 0.0158(4) -0.0001(5)
O1 0.0576(9) 0.0292(7) 0.0252(6) -0.0061(5) 0.0185(6) -0.0148(6)
N1 0.0231(7) 0.0180(6) 0.0174(6) -0.0026(5) -0.0038(5) 0.0013(5)
N2 0.0291(8) 0.0195(6) 0.0176(6) 0.0001(5) -0.0062(5) -0.0034(5)
N3 0.0358(9) 0.0195(7) 0.0268(7) -0.0044(6) 0.0123(6) -0.0007(6)
C1 0.0225(8) 0.0243(8) 0.0173(7) -0.0017(6) -0.0001(6) -0.0025(6)
C2 0.0304(9) 0.0352(10) 0.0210(8) -0.0037(7) -0.0065(7) -0.0048(8)
C3 0.0378(11) 0.0391(11) 0.0241(9) -0.0124(8) -0.0025(7) -0.0083(8)
C4 0.0360(10) 0.0269(9) 0.0287(8) -0.0111(7) 0.0047(7) -0.0040(8)
C5 0.0289(9) 0.0225(8) 0.0259(8) -0.0038(6) 0.0007(7) 0.0000(7)
C6 0.0227(8) 0.0220(8) 0.0168(7) -0.0024(6) 0.0003(6) -0.0033(6)
C7 0.0228(8) 0.0219(8) 0.0181(7) 0.0009(6) -0.0029(6) 0.0008(6)
C8 0.0227(8) 0.0156(7) 0.0163(7) -0.0010(6) -0.0004(6) -0.0008(6)
C9 0.0243(8) 0.0184(8) 0.0156(7) -0.0004(5) 0.0012(6) -0.0037(6)
C10 0.0304(9) 0.0228(8) 0.0210(8) -0.0044(6) 0.0068(6) -0.0078(7)
C11 0.0223(8) 0.0170(7) 0.0166(7) 0.0001(5) 0.0000(6) -0.0027(6)
C12 0.0223(8) 0.0207(8) 0.0203(7) 0.0001(6) 0.0004(6) 0.0017(6)
C13 0.0231(8) 0.0300(9) 0.0194(7) 0.0027(6) 0.0039(6) -0.0024(7)
C14 0.0328(9) 0.0217(8) 0.0270(8) 0.0067(6) 0.0028(7) -0.0049(7)
C15 0.0364(10) 0.0173(8) 0.0311(9) 0.0000(7) 0.0041(7) 0.0002(7)
C16 0.0260(9) 0.0195(8) 0.0209(7) -0.0017(6) 0.0039(6) -0.0012(6)
C17 0.0629(14) 0.0256(10) 0.0447(12) -0.0087(8) 0.0233(11) 0.0049(10)
C18 0.0289(9) 0.0209(8) 0.0198(7) -0.0007(6) 0.0026(6) -0.0054(7)
C19 0.0255(9) 0.0401(11) 0.0306(9) -0.0032(8) -0.0048(7) 0.0082(8)
C20 0.0389(11) 0.0278(9) 0.0213(8) 0.0068(7) -0.0072(7) -0.0041(7)
C21 0.0251(9) 0.0204(8) 0.0171(7) 0.0026(6) -0.0026(6) -0.0034(6)

loop_
_atom_type_symbol
_atom_type_description
_atom_type_scat_dispersion_real
_atom_type_scat_dispersion_imag
_atom_type_scat_source
C C 0.0181 0.0091 'International Tables Vol C Tables 4.2.6.8 and 6.1.1.4'
H H 0.0000 0.0000 'International Tables Vol C Tables 4.2.6.8 and 6.1.1.4'
F F 0.0727 0.0534 'International Tables Vol C Tables 4.2.6.8 and 6.1.1.4'
N N 0.0311 0.0180 'International Tables Vol C Tables 4.2.6.8 and 6.1.1.4'
O O 0.0492 0.0322 'International Tables Vol C Tables 4.2.6.8 and 6.1.1.4'
S S 0.3331 0.5567 'International Tables Vol C Tables 4.2.6.8 and 6.1.1.4'

loop_
_geom_angle_atom_site_label_1
_geom_angle_atom_site_label_2
_geom_angle_atom_site_label_3
_geom_angle
_geom_angle_site_symmetry_1
_geom_angle_site_symmetry_3
_geom_angle_publ_flag
C6 N1 C8 110.38(13) . . ?
C21 N1 C6 136.79(15) . . ?
C21 N1 C8 112.65(13) . . ?
C9 N2 H2 124.2 . . ?
C21 N2 H2 124.2 . . ?
C21 N2 C9 111.57(13) . . ?
C10 N3 C16 110.90(14) . . ?
C10 N3 C17 123.53(15) . . ?
C16 N3 C17 123.94(16) . . ?
C2 C1 C6 119.30(16) . . ?
C2 C1 C7 129.06(16) . . ?
C6 C1 C7 111.35(14) . . ?
C1 C2 H2A 120.6 . . ?
C1 C2 C3 118.83(18) . . ?
C3 C2 H2A 120.6 . . ?
C2 C3 H3 119.5 . . ?
C4 C3 C2 120.91(16) . . ?
C4 C3 H3 119.5 . . ?
C3 C4 H4 119.3 . . ?
C3 C4 C5 121.31(17) . . ?
C5 C4 H4 119.3 . . ?
C4 C5 H5 121.5 . . ?
C6 C5 C4 116.98(17) . . ?
C6 C5 H5 121.5 . . ?
C1 C6 N1 107.85(14) . . ?
C5 C6 N1 129.48(16) . . ?
C5 C6 C1 122.67(15) . . ?
C1 C7 C8 99.39(12) . . ?
C1 C7 C20 106.38(14) . . ?
C19 C7 C1 113.11(15) . . ?
C19 C7 C8 113.01(14) . . ?
C19 C7 C20 107.45(15) . . ?
C20 C7 C8 117.27(14) . . ?
N1 C8 C7 102.71(12) . . ?
N1 C8 C9 97.78(12) . . ?
N1 C8 C18 106.41(13) . . ?
C7 C8 C9 126.44(13) . . ?
C18 C8 C7 110.76(13) . . ?
C18 C8 C9 109.80(12) . . ?
N2 C9 C8 98.87(12) . . ?
N2 C9 C10 114.24(13) . . ?
N2 C9 C11 112.05(14) . . ?
C10 C9 C8 112.95(13) . . ?
C11 C9 C8 118.69(12) . . ?
C11 C9 C10 100.79(12) . . ?
O1 C10 N3 124.65(17) . . ?
O1 C10 C9 127.69(16) . . ?
N3 C10 C9 107.65(13) . . ?
C12 C11 C9 130.21(15) . . ?
C12 C11 C16 120.55(15) . . ?
C16 C11 C9 109.12(14) . . ?
C11 C12 H12 121.7 . . ?
C11 C12 C13 116.57(15) . . ?
C13 C12 H12 121.7 . . ?
F1 C13 C12 118.01(16) . . ?
F1 C13 C14 118.37(15) . . ?
C14 C13 C12 123.62(16) . . ?
C13 C14 H14 120.3 . . ?
C13 C14 C15 119.38(15) . . ?
C15 C14 H14 120.3 . . ?
C14 C15 H15 121.2 . . ?
C16 C15 C14 117.61(16) . . ?
C16 C15 H15 121.2 . . ?
C11 C16 N3 109.39(14) . . ?
C15 C16 N3 128.38(15) . . ?
C15 C16 C11 122.13(16) . . ?
N3 C17 H17A 109.5 . . ?
N3 C17 H17B 109.5 . . ?
N3 C17 H17C 109.5 . . ?
H17A C17 H17B 109.5 . . ?
H17A C17 H17C 109.5 . . ?
H17B C17 H17C 109.5 . . ?
C8 C18 H18A 109.5 . . ?
C8 C18 H18B 109.5 . . ?
C8 C18 H18C 109.5 . . ?
H18A C18 H18B 109.5 . . ?
H18A C18 H18C 109.5 . . ?
H18B C18 H18C 109.5 . . ?
C7 C19 H19A 109.5 . . ?
C7 C19 H19B 109.5 . . ?
C7 C19 H19C 109.5 . . ?
H19A C19 H19B 109.5 . . ?
H19A C19 H19C 109.5 . . ?
H19B C19 H19C 109.5 . . ?
C7 C20 H20A 109.5 . . ?
C7 C20 H20B 109.5 . . ?
C7 C20 H20C 109.5 . . ?
H20A C20 H20B 109.5 . . ?
H20A C20 H20C 109.5 . . ?
H20B C20 H20C 109.5 . . ?
N1 C21 S1 127.49(13) . . ?
N1 C21 N2 106.40(14) . . ?
N2 C21 S1 126.11(13) . . ?

loop_
_geom_bond_atom_site_label_1
_geom_bond_atom_site_label_2
_geom_bond_distance
_geom_bond_site_symmetry_2
_geom_bond_publ_flag
S1 C21 1.6627(18) . ?
F1 C13 1.366(2) . ?
O1 C10 1.218(2) . ?
N1 C6 1.399(2) . ?
N1 C8 1.485(2) . ?
N1 C21 1.352(2) . ?
N2 H2 0.8800 . ?
N2 C9 1.464(2) . ?
N2 C21 1.362(2) . ?
N3 C10 1.360(2) . ?
N3 C16 1.409(2) . ?
N3 C17 1.457(2) . ?
C1 C2 1.386(2) . ?
C1 C6 1.396(2) . ?
C1 C7 1.531(2) . ?
C2 H2A 0.9500 . ?
C2 C3 1.398(3) . ?
C3 H3 0.9500 . ?
C3 C4 1.382(3) . ?
C4 H4 0.9500 . ?
C4 C5 1.394(2) . ?
C5 H5 0.9500 . ?
C5 C6 1.390(2) . ?
C7 C8 1.572(2) . ?
C7 C19 1.531(2) . ?
C7 C20 1.537(2) . ?
C8 C9 1.586(2) . ?
C8 C18 1.533(2) . ?
C9 C10 1.554(2) . ?
C9 C11 1.509(2) . ?
C11 C12 1.380(2) . ?
C11 C16 1.389(2) . ?
C12 H12 0.9500 . ?
C12 C13 1.387(2) . ?
C13 C14 1.371(3) . ?
C14 H14 0.9500 . ?
C14 C15 1.396(3) . ?
C15 H15 0.9500 . ?
C15 C16 1.378(2) . ?
C17 H17A 0.9800 . ?
C17 H17B 0.9800 . ?
C17 H17C 0.9800 . ?
C18 H18A 0.9800 . ?
C18 H18B 0.9800 . ?
C18 H18C 0.9800 . ?
C19 H19A 0.9800 . ?
C19 H19B 0.9800 . ?
C19 H19C 0.9800 . ?
C20 H20A 0.9800 . ?
C20 H20B 0.9800 . ?
C20 H20C 0.9800 . ?

loop_
_geom_torsion_atom_site_label_1
_geom_torsion_atom_site_label_2
_geom_torsion_atom_site_label_3
_geom_torsion_atom_site_label_4
_geom_torsion
_geom_torsion_site_symmetry_1
_geom_torsion_site_symmetry_2
_geom_torsion_site_symmetry_3
_geom_torsion_site_symmetry_4
_geom_torsion_publ_flag
F1 C13 C14 C15 177.86(16) . . . . ?
N1 C8 C9 N2 32.63(13) . . . . ?
N1 C8 C9 C10 153.78(13) . . . . ?
N1 C8 C9 C11 -88.60(16) . . . . ?
N2 C9 C10 O1 45.4(3) . . . . ?
N2 C9 C10 N3 -134.84(15) . . . . ?
N2 C9 C11 C12 -43.2(2) . . . . ?
N2 C9 C11 C16 132.71(14) . . . . ?
C1 C2 C3 C4 0.9(3) . . . . ?
C1 C7 C8 N1 -27.09(15) . . . . ?
C1 C7 C8 C9 -136.91(15) . . . . ?
C1 C7 C8 C18 86.19(15) . . . . ?
C2 C1 C6 N1 179.77(15) . . . . ?
C2 C1 C6 C5 0.2(3) . . . . ?
C2 C1 C7 C8 -165.21(18) . . . . ?
C2 C1 C7 C19 -45.1(2) . . . . ?
C2 C1 C7 C20 72.6(2) . . . . ?
C2 C3 C4 C5 -0.8(3) . . . . ?
C3 C4 C5 C6 0.4(3) . . . . ?
C4 C5 C6 N1 -179.58(17) . . . . ?
C4 C5 C6 C1 -0.1(3) . . . . ?
C6 N1 C8 C7 26.69(16) . . . . ?
C6 N1 C8 C9 156.89(12) . . . . ?
C6 N1 C8 C18 -89.74(15) . . . . ?
C6 N1 C21 S1 3.4(3) . . . . ?
C6 N1 C21 N2 -176.71(17) . . . . ?
C6 C1 C2 C3 -0.6(3) . . . . ?
C6 C1 C7 C8 21.14(17) . . . . ?
C6 C1 C7 C19 141.23(16) . . . . ?
C6 C1 C7 C20 -101.05(16) . . . . ?
C7 C1 C2 C3 -173.80(17) . . . . ?
C7 C1 C6 N1 -5.89(19) . . . . ?
C7 C1 C6 C5 174.57(15) . . . . ?
C7 C8 C9 N2 144.78(15) . . . . ?
C7 C8 C9 C10 -94.07(18) . . . . ?
C7 C8 C9 C11 23.5(2) . . . . ?
C8 N1 C6 C1 -13.79(18) . . . . ?
C8 N1 C6 C5 165.71(17) . . . . ?
C8 N1 C21 S1 -171.10(12) . . . . ?
C8 N1 C21 N2 8.82(18) . . . . ?
C8 C9 C10 O1 -66.5(2) . . . . ?
C8 C9 C10 N3 113.19(15) . . . . ?
C8 C9 C11 C12 71.1(2) . . . . ?
C8 C9 C11 C16 -113.00(16) . . . . ?
C9 N2 C21 S1 -163.63(12) . . . . ?
C9 N2 C21 N1 16.45(18) . . . . ?
C9 C11 C12 C13 179.03(16) . . . . ?
C9 C11 C16 N3 -3.82(19) . . . . ?
C9 C11 C16 C15 179.49(16) . . . . ?
C10 N3 C16 C11 -6.3(2) . . . . ?
C10 N3 C16 C15 170.08(18) . . . . ?
C10 C9 C11 C12 -165.05(17) . . . . ?
C10 C9 C11 C16 10.84(17) . . . . ?
C11 C9 C10 O1 165.77(19) . . . . ?
C11 C9 C10 N3 -14.51(17) . . . . ?
C11 C12 C13 F1 179.47(14) . . . . ?
C11 C12 C13 C14 -0.4(3) . . . . ?
C12 C11 C16 N3 172.53(15) . . . . ?
C12 C11 C16 C15 -4.2(3) . . . . ?
C12 C13 C14 C15 -2.3(3) . . . . ?
C13 C14 C15 C16 1.7(3) . . . . ?
C14 C15 C16 N3 -174.63(18) . . . . ?
C14 C15 C16 C11 1.4(3) . . . . ?
C16 N3 C10 O1 -166.88(19) . . . . ?
C16 N3 C10 C9 13.4(2) . . . . ?
C16 C11 C12 C13 3.5(2) . . . . ?
C17 N3 C10 O1 -0.9(3) . . . . ?
C17 N3 C10 C9 179.33(19) . . . . ?
C17 N3 C16 C11 -172.22(19) . . . . ?
C17 N3 C16 C15 4.2(3) . . . . ?
C18 C8 C9 N2 -77.99(15) . . . . ?
C18 C8 C9 C10 43.16(18) . . . . ?
C18 C8 C9 C11 160.78(14) . . . . ?
C19 C7 C8 N1 -147.24(14) . . . . ?
C19 C7 C8 C9 102.93(19) . . . . ?
C19 C7 C8 C18 -33.97(19) . . . . ?
C20 C7 C8 N1 86.92(17) . . . . ?
C20 C7 C8 C9 -22.9(2) . . . . ?
C20 C7 C8 C18 -159.81(15) . . . . ?
C21 N1 C6 C1 171.66(18) . . . . ?
C21 N1 C6 C5 -8.8(3) . . . . ?
C21 N1 C8 C7 -157.35(13) . . . . ?
C21 N1 C8 C9 -27.16(15) . . . . ?
C21 N1 C8 C18 86.21(16) . . . . ?
C21 N2 C9 C8 -32.09(16) . . . . ?
C21 N2 C9 C10 -152.28(14) . . . . ?
C21 N2 C9 C11 93.89(16) . . . . ?
